data_1568716
loop_
_publ_author_name
'Hou, Fei'
'Liu, Minjie'
'Ru, Tong'
'Tan, Zequn'
'Ning, Yingtang'
'Chen, Fen-Er'

_publ_section_title
;
 Chiral spirosiladiphosphines: ligand development and applications in
 Rh-catalyzed asymmetric hydrosilylation/cyclization of 1,6-enynes with
 enhanced reactivity.
;
_journal_issue 17
_journal_name_full 'Chemical science'
_journal_page_first 4641
_journal_page_last 4646
_journal_paper_doi 10.1039/d2sc06349b
_journal_volume 14
_journal_year 2023
_chemical_formula_sum 'C40 H34 P2 Si'
_chemical_formula_weight 604.70
_space_group_crystal_system monoclinic
_space_group_IT_number 4
_space_group_name_Hall 'P 2yb'
_space_group_name_H-M_alt 'P 1 21 1'
_atom_sites_solution_hydrogens geom
_audit_creation_method SHELXL-2019/2
_audit_update_record
;
2022-10-17 deposited with the CCDC.	2023-03-27 downloaded from the CCDC.
;
_cell_angle_alpha 90
_cell_angle_beta 108.620(2)
_cell_angle_gamma 90
_cell_formula_units_Z 2
_cell_length_a 11.6462(5)
_cell_length_b 8.7260(4)
_cell_length_c 16.7421(8)
_cell_measurement_reflns_used 1803
_cell_measurement_temperature 170(2)
_cell_measurement_theta_max 52.44
_cell_measurement_theta_min 3.02
_cell_volume 1612.35(13)
_computing_cell_refinement 'Bruker SAINT'
_computing_data_collection 'Bruker APEX2'
_computing_data_reduction 'Bruker SAINT'
_computing_molecular_graphics 'Bruker SHELXTL'
_computing_publication_material 'Bruker SHELXTL'
_computing_structure_refinement 'SHELXL-2019/2 (Sheldrick, 2019)'
_computing_structure_solution 'SHELXT 2018/2 (Sheldrick, 2018)'
_diffrn_ambient_temperature 170(2)
_diffrn_measured_fraction_theta_full 0.996
_diffrn_measured_fraction_theta_max 0.996
_diffrn_measurement_device_type 'Bruker APEX-II CCD'
_diffrn_measurement_method '\f and \w scans'
_diffrn_radiation_type GaK\a
_diffrn_radiation_wavelength 1.34139
_diffrn_reflns_av_R_equivalents 0.0394
_diffrn_reflns_av_unetI/netI 0.0437
_diffrn_reflns_Laue_measured_fraction_full 0.996
_diffrn_reflns_Laue_measured_fraction_max 0.996
_diffrn_reflns_limit_h_max 14
_diffrn_reflns_limit_h_min -13
_diffrn_reflns_limit_k_max 10
_diffrn_reflns_limit_k_min -10
_diffrn_reflns_limit_l_max 20
_diffrn_reflns_limit_l_min -20
_diffrn_reflns_number 17268
_diffrn_reflns_point_group_measured_fraction_full 0.986
_diffrn_reflns_point_group_measured_fraction_max 0.985
_diffrn_reflns_theta_full 53.594
_diffrn_reflns_theta_max 53.898
_diffrn_reflns_theta_min 4.841
_exptl_absorpt_coefficient_mu 1.163
_exptl_absorpt_correction_T_max 0.752
_exptl_absorpt_correction_T_min 0.527
_exptl_absorpt_correction_type multi-scan
_exptl_absorpt_process_details sadabs
_exptl_crystal_colour colorless
_exptl_crystal_density_diffrn 1.246
_exptl_crystal_description block
_exptl_crystal_F_000 636
_exptl_crystal_size_max 0.100
_exptl_crystal_size_mid 0.060
_exptl_crystal_size_min 0.050
_refine_diff_density_max 0.210
_refine_diff_density_min -0.155
_refine_diff_density_rms 0.035
_refine_ls_abs_structure_details
; 
 Flack x determined using 2308 quotients [(I+)-(I-)]/[(I+)+(I-)] 
 (Parsons, Flack and Wagner, Acta Cryst. B69 (2013) 249-259). 
;
_refine_ls_abs_structure_Flack 0.071(10)
_refine_ls_extinction_method none
_refine_ls_goodness_of_fit_ref 1.035
_refine_ls_hydrogen_treatment constr
_refine_ls_matrix_type full
_refine_ls_number_parameters 388
_refine_ls_number_reflns 5819
_refine_ls_number_restraints 1
_refine_ls_restrained_S_all 1.035
_refine_ls_R_factor_all 0.0355
_refine_ls_R_factor_gt 0.0316
_refine_ls_shift/su_max 0.000
_refine_ls_shift/su_mean 0.000
_refine_ls_structure_factor_coef Fsqd
_refine_ls_weighting_details 'w=1/[\s^2^(Fo^2^)+(0.0358P)^2^+0.2717P] where P=(Fo^2^+2Fc^2^)/3'
_refine_ls_weighting_scheme calc
_refine_ls_wR_factor_gt 0.0751
_refine_ls_wR_factor_ref 0.0778
_reflns_Friedel_coverage 0.846
_reflns_Friedel_fraction_full 0.974
_reflns_Friedel_fraction_max 0.972
_reflns_number_gt 5435
_reflns_number_total 5819
_reflns_threshold_expression 'I > 2\s(I)'
_cod_data_source_file d2sc06349b2.cif
_cod_data_source_block ga_221012a_a
_cod_depositor_comments 'Adding full bibliography for 1568716--1568717.cif.'
_cod_original_sg_symbol_H-M 'P 21'
_cod_database_code 1568716
_shelx_shelxl_version_number 2019/2
_shelx_space_group_comment
; 
The symmetry employed for this shelxl refinement is uniquely defined 
by the following loop, which should always be used as a source of 
symmetry information in preference to the above space-group names. 
They are only intended as comments. 
;
_shelx_estimated_absorpt_t_min 0.893
_shelx_estimated_absorpt_t_max 0.944

loop_
_space_group_symop_operation_xyz
'x, y, z'
'-x, y+1/2, -z'

loop_
_atom_site_label
_atom_site_type_symbol
_atom_site_fract_x
_atom_site_fract_y
_atom_site_fract_z
_atom_site_U_iso_or_equiv
_atom_site_adp_type
_atom_site_occupancy
_atom_site_site_symmetry_order
_atom_site_calc_flag
_atom_site_refinement_flags_posn
_atom_site_refinement_flags_adp
_atom_site_refinement_flags_occupancy
_atom_site_disorder_assembly
_atom_site_disorder_group
P1 P 0.70793(6) 0.66791(8) 0.21730(4) 0.03080(18) Uani 1 1 d . . . . .
P2 P 0.38660(6) 0.51852(9) 0.30547(4) 0.03219(18) Uani 1 1 d . . . . .
Si1 Si 0.45526(7) 0.43549(9) 0.12245(4) 0.02858(18) Uani 1 1 d . . . . .
C1 C 0.6045(2) 0.3765(3) 0.19947(16) 0.0278(6) Uani 1 1 d . . . . .
C2 C 0.7123(2) 0.4594(3) 0.23463(17) 0.0299(6) Uani 1 1 d . . . . .
C3 C 0.8149(3) 0.3837(4) 0.28557(19) 0.0374(7) Uani 1 1 d . . . . .
H3 H 0.888159 0.439030 0.309318 0.045 Uiso 1 1 calc R U . . .
C4 C 0.8109(3) 0.2276(4) 0.30199(19) 0.0401(7) Uani 1 1 d . . . . .
H4 H 0.881693 0.176570 0.335999 0.048 Uiso 1 1 calc R U . . .
C5 C 0.7043(3) 0.1471(3) 0.26894(17) 0.0372(7) Uani 1 1 d . . . . .
H5 H 0.701781 0.041191 0.281385 0.045 Uiso 1 1 calc R U . . .
C6 C 0.6006(3) 0.2194(3) 0.21755(17) 0.0313(6) Uani 1 1 d . . . . .
C7 C 0.4806(3) 0.1376(3) 0.18197(19) 0.0408(7) Uani 1 1 d . . . . .
H7A H 0.449991 0.108465 0.228652 0.049 Uiso 1 1 calc R U . . .
H7B H 0.492631 0.042470 0.153414 0.049 Uiso 1 1 calc R U . . .
C8 C 0.3862(3) 0.2386(3) 0.11898(19) 0.0360(7) Uani 1 1 d . . . . .
H8A H 0.311255 0.244579 0.134698 0.043 Uiso 1 1 calc R U . . .
H8B H 0.365565 0.195171 0.061490 0.043 Uiso 1 1 calc R U . . .
C9 C 0.4627(3) 0.5170(4) 0.01993(17) 0.0402(7) Uani 1 1 d . . . . .
H9A H 0.546416 0.549649 0.025920 0.048 Uiso 1 1 calc R U . . .
H9B H 0.437481 0.438853 -0.025191 0.048 Uiso 1 1 calc R U . . .
C10 C 0.3770(3) 0.6542(4) -0.00178(17) 0.0414(7) Uani 1 1 d . . . . .
H10A H 0.418582 0.741776 -0.018217 0.050 Uiso 1 1 calc R U . . .
H10B H 0.305224 0.627988 -0.050476 0.050 Uiso 1 1 calc R U . . .
C11 C 0.3361(2) 0.7003(3) 0.07208(16) 0.0313(6) Uani 1 1 d . . . . .
C12 C 0.2720(3) 0.8336(3) 0.07227(18) 0.0352(7) Uani 1 1 d . . . . .
H12 H 0.253262 0.900385 0.025028 0.042 Uiso 1 1 calc R U . . .
C13 C 0.2350(3) 0.8706(4) 0.14017(19) 0.0397(7) Uani 1 1 d . . . . .
H13 H 0.189150 0.961086 0.139073 0.048 Uiso 1 1 calc R U . . .
C14 C 0.2650(3) 0.7752(3) 0.21043(19) 0.0358(7) Uani 1 1 d . . . . .
H14 H 0.239566 0.801074 0.257290 0.043 Uiso 1 1 calc R U . . .
C15 C 0.3318(2) 0.6423(3) 0.21267(16) 0.0289(6) Uani 1 1 d . . . . .
C16 C 0.3682(2) 0.6034(3) 0.14313(16) 0.0271(6) Uani 1 1 d . . . . .
C17 C 0.8042(2) 0.6980(3) 0.15074(16) 0.0298(6) Uani 1 1 d . . . . .
C18 C 0.8581(3) 0.5828(4) 0.11881(18) 0.0368(7) Uani 1 1 d . . . . .
H18 H 0.850411 0.479565 0.134412 0.044 Uiso 1 1 calc R U . . .
C19 C 0.9228(3) 0.6147(4) 0.06462(19) 0.0418(7) Uani 1 1 d . . . . .
H19 H 0.959457 0.533538 0.043647 0.050 Uiso 1 1 calc R U . . .
C20 C 0.9346(3) 0.7638(4) 0.0407(2) 0.0470(8) Uani 1 1 d . . . . .
H20 H 0.979071 0.785566 0.003336 0.056 Uiso 1 1 calc R U . . .
C21 C 0.8812(3) 0.8811(4) 0.0717(2) 0.0528(9) Uani 1 1 d . . . . .
H21 H 0.888961 0.984044 0.055599 0.063 Uiso 1 1 calc R U . . .
C22 C 0.8167(3) 0.8490(4) 0.1259(2) 0.0437(8) Uani 1 1 d . . . . .
H22 H 0.780093 0.930363 0.146805 0.052 Uiso 1 1 calc R U . . .
C23 C 0.8054(3) 0.7314(3) 0.32144(18) 0.0357(7) Uani 1 1 d . . . . .
C24 C 0.9180(3) 0.7988(4) 0.3380(2) 0.0488(8) Uani 1 1 d . . . . .
H24 H 0.952819 0.810405 0.294165 0.059 Uiso 1 1 calc R U . . .
C25 C 0.9805(4) 0.8497(5) 0.4193(3) 0.0722(12) Uani 1 1 d . . . . .
H25 H 1.057240 0.897636 0.430373 0.087 Uiso 1 1 calc R U . . .
C26 C 0.9323(5) 0.8313(6) 0.4828(2) 0.0829(16) Uani 1 1 d . . . . .
H26 H 0.975317 0.866762 0.537850 0.100 Uiso 1 1 calc R U . . .
C27 C 0.8226(6) 0.7624(6) 0.4676(3) 0.0821(15) Uani 1 1 d . . . . .
H27 H 0.790143 0.747352 0.512351 0.099 Uiso 1 1 calc R U . . .
C28 C 0.7586(4) 0.7142(4) 0.3873(2) 0.0579(10) Uani 1 1 d . . . . .
H28 H 0.681119 0.668554 0.376895 0.069 Uiso 1 1 calc R U . . .
C29 C 0.2693(3) 0.3702(3) 0.28663(17) 0.0336(6) Uani 1 1 d . . . . .
C30 C 0.1547(3) 0.3828(4) 0.2275(2) 0.0431(8) Uani 1 1 d . . . . .
H30 H 0.132771 0.473475 0.194740 0.052 Uiso 1 1 calc R U . . .
C31 C 0.0723(3) 0.2640(4) 0.2161(3) 0.0526(9) Uani 1 1 d . . . . .
H31 H -0.005598 0.273624 0.175138 0.063 Uiso 1 1 calc R U . . .
C32 C 0.1019(3) 0.1312(4) 0.2635(2) 0.0520(9) Uani 1 1 d . . . . .
H32 H 0.044845 0.050161 0.255426 0.062 Uiso 1 1 calc R U . . .
C33 C 0.2147(4) 0.1180(4) 0.3223(2) 0.0516(9) Uani 1 1 d . . . . .
H33 H 0.235320 0.028128 0.355940 0.062 Uiso 1 1 calc R U . . .
C34 C 0.2989(3) 0.2352(4) 0.33306(19) 0.0439(8) Uani 1 1 d . . . . .
H34 H 0.377641 0.223205 0.372564 0.053 Uiso 1 1 calc R U . . .
C35 C 0.3582(3) 0.6346(3) 0.38902(16) 0.0332(6) Uani 1 1 d . . . . .
C36 C 0.4276(3) 0.7655(4) 0.41609(19) 0.0428(8) Uani 1 1 d . . . . .
H36 H 0.481839 0.798029 0.387464 0.051 Uiso 1 1 calc R U . . .
C37 C 0.4189(3) 0.8497(4) 0.4843(2) 0.0505(9) Uani 1 1 d . . . . .
H37 H 0.466249 0.939707 0.501686 0.061 Uiso 1 1 calc R U . . .
C38 C 0.3420(4) 0.8026(5) 0.5266(2) 0.0552(9) Uani 1 1 d . . . . .
H38 H 0.336969 0.859082 0.573830 0.066 Uiso 1 1 calc R U . . .
C39 C 0.2728(4) 0.6750(5) 0.5009(2) 0.0585(9) Uani 1 1 d . . . . .
H39 H 0.219601 0.643078 0.530459 0.070 Uiso 1 1 calc R U . . .
C40 C 0.2791(3) 0.5910(4) 0.4319(2) 0.0463(8) Uani 1 1 d . . . . .
H40 H 0.229112 0.503399 0.413897 0.056 Uiso 1 1 calc R U . . .

loop_
_atom_site_aniso_label
_atom_site_aniso_U_11
_atom_site_aniso_U_22
_atom_site_aniso_U_33
_atom_site_aniso_U_23
_atom_site_aniso_U_13
_atom_site_aniso_U_12
P1 0.0291(4) 0.0270(4) 0.0379(4) 0.0032(3) 0.0131(3) 0.0008(3)
P2 0.0349(4) 0.0383(4) 0.0272(3) 0.0038(3) 0.0153(3) 0.0076(3)
Si1 0.0325(4) 0.0299(4) 0.0272(3) -0.0021(3) 0.0150(3) -0.0022(3)
C1 0.0337(15) 0.0295(14) 0.0267(13) -0.0011(11) 0.0186(12) 0.0005(12)
C2 0.0351(15) 0.0284(14) 0.0321(13) 0.0031(11) 0.0189(12) 0.0022(12)
C3 0.0340(16) 0.0375(17) 0.0418(16) 0.0030(13) 0.0138(14) 0.0029(13)
C4 0.0412(17) 0.0414(17) 0.0409(16) 0.0080(14) 0.0176(14) 0.0119(14)
C5 0.0536(19) 0.0277(15) 0.0386(15) 0.0051(13) 0.0262(14) 0.0061(14)
C6 0.0414(16) 0.0284(14) 0.0343(14) -0.0017(12) 0.0263(13) 0.0010(12)
C7 0.0503(19) 0.0292(16) 0.0501(17) -0.0028(13) 0.0260(15) -0.0079(14)
C8 0.0349(16) 0.0349(16) 0.0433(16) -0.0099(13) 0.0196(13) -0.0071(13)
C9 0.0441(17) 0.0522(18) 0.0289(14) 0.0004(14) 0.0181(13) -0.0001(16)
C10 0.061(2) 0.0369(17) 0.0306(14) 0.0034(13) 0.0204(14) -0.0055(16)
C11 0.0311(14) 0.0329(16) 0.0292(13) 0.0008(11) 0.0088(11) -0.0087(12)
C12 0.0383(17) 0.0306(16) 0.0340(15) 0.0095(12) 0.0077(13) -0.0006(13)
C13 0.0363(16) 0.0362(16) 0.0454(17) 0.0053(14) 0.0114(14) 0.0059(14)
C14 0.0361(16) 0.0386(17) 0.0345(15) 0.0011(12) 0.0137(13) 0.0055(13)
C15 0.0257(13) 0.0346(16) 0.0278(13) 0.0016(12) 0.0102(11) -0.0010(12)
C16 0.0246(13) 0.0298(14) 0.0277(13) 0.0001(11) 0.0094(11) -0.0050(11)
C17 0.0270(14) 0.0318(16) 0.0282(13) 0.0018(11) 0.0057(11) -0.0034(12)
C18 0.0417(17) 0.0326(15) 0.0391(16) -0.0009(13) 0.0171(14) -0.0009(14)
C19 0.0405(17) 0.0464(19) 0.0419(17) -0.0068(14) 0.0180(14) -0.0006(14)
C20 0.0467(19) 0.057(2) 0.0429(18) -0.0023(15) 0.0227(16) -0.0143(16)
C21 0.068(2) 0.0422(19) 0.058(2) 0.0062(16) 0.0343(19) -0.0091(17)
C22 0.056(2) 0.0334(16) 0.0476(18) 0.0026(14) 0.0254(16) -0.0029(15)
C23 0.0473(18) 0.0275(14) 0.0346(15) 0.0021(12) 0.0160(14) 0.0055(13)
C24 0.052(2) 0.048(2) 0.0405(17) -0.0003(15) 0.0061(16) -0.0060(17)
C25 0.072(3) 0.068(3) 0.053(2) -0.007(2) -0.012(2) -0.002(2)
C26 0.128(4) 0.065(3) 0.036(2) -0.007(2) -0.001(3) 0.018(3)
C27 0.145(5) 0.068(3) 0.043(2) 0.000(2) 0.043(3) 0.019(3)
C28 0.081(3) 0.051(2) 0.053(2) -0.0017(17) 0.037(2) 0.004(2)
C29 0.0419(16) 0.0366(16) 0.0289(14) 0.0002(12) 0.0205(13) 0.0058(14)
C30 0.0369(17) 0.0429(19) 0.0545(19) 0.0098(15) 0.0214(16) 0.0063(14)
C31 0.0371(18) 0.049(2) 0.076(2) 0.0013(18) 0.0237(18) 0.0018(16)
C32 0.060(2) 0.041(2) 0.066(2) -0.0039(16) 0.0353(19) -0.0052(16)
C33 0.081(3) 0.0346(17) 0.0448(18) 0.0033(14) 0.0286(19) 0.0014(17)
C34 0.061(2) 0.0382(17) 0.0331(15) 0.0001(14) 0.0160(15) 0.0066(16)
C35 0.0344(15) 0.0385(17) 0.0266(13) 0.0017(12) 0.0095(12) 0.0071(13)
C36 0.0393(18) 0.052(2) 0.0358(16) 0.0007(14) 0.0108(14) -0.0009(15)
C37 0.053(2) 0.050(2) 0.0411(18) -0.0092(16) 0.0040(16) -0.0008(17)
C38 0.066(2) 0.062(2) 0.0382(18) -0.0141(16) 0.0185(17) 0.006(2)
C39 0.072(2) 0.068(2) 0.0496(19) -0.0122(19) 0.0394(18) -0.003(2)
C40 0.056(2) 0.052(2) 0.0398(17) -0.0096(15) 0.0273(16) -0.0040(17)

loop_
_atom_type_symbol
_atom_type_description
_atom_type_scat_dispersion_real
_atom_type_scat_dispersion_imag
_atom_type_scat_source
C C 0.0137 0.0067 'International Tables Vol C Tables 4.2.6.8 and 6.1.1.4'
H H 0.0000 0.0000 'International Tables Vol C Tables 4.2.6.8 and 6.1.1.4'
P P 0.2543 0.3332 'International Tables Vol C Tables 4.2.6.8 and 6.1.1.4'
Si Si 0.2153 0.2529 'International Tables Vol C Tables 4.2.6.8 and 6.1.1.4'

loop_
_geom_angle_atom_site_label_1
_geom_angle_atom_site_label_2
_geom_angle_atom_site_label_3
_geom_angle
_geom_angle_site_symmetry_1
_geom_angle_site_symmetry_3
_geom_angle_publ_flag
C17 P1 C23 102.77(13) . . ?
C17 P1 C2 104.23(12) . . ?
C23 P1 C2 99.86(13) . . ?
C15 P2 C29 103.40(13) . . ?
C15 P2 C35 102.81(12) . . ?
C29 P2 C35 102.36(13) . . ?
C16 Si1 C1 121.62(12) . . ?
C16 Si1 C9 93.32(13) . . ?
C1 Si1 C9 115.33(13) . . ?
C16 Si1 C8 117.77(12) . . ?
C1 Si1 C8 93.64(13) . . ?
C9 Si1 C8 117.24(14) . . ?
C2 C1 C6 119.8(3) . . ?
C2 C1 Si1 130.9(2) . . ?
C6 C1 Si1 109.2(2) . . ?
C3 C2 C1 119.3(3) . . ?
C3 C2 P1 122.7(2) . . ?
C1 C2 P1 117.8(2) . . ?
C2 C3 C4 120.5(3) . . ?
C5 C4 C3 120.1(3) . . ?
C4 C5 C6 120.7(3) . . ?
C5 C6 C1 119.5(3) . . ?
C5 C6 C7 122.7(3) . . ?
C1 C6 C7 117.7(3) . . ?
C6 C7 C8 111.6(2) . . ?
C7 C8 Si1 107.24(19) . . ?
C10 C9 Si1 107.23(18) . . ?
C11 C10 C9 111.5(2) . . ?
C12 C11 C16 120.0(3) . . ?
C12 C11 C10 122.4(2) . . ?
C16 C11 C10 117.5(3) . . ?
C13 C12 C11 120.7(3) . . ?
C12 C13 C14 119.8(3) . . ?
C15 C14 C13 120.6(3) . . ?
C14 C15 C16 119.7(2) . . ?
C14 C15 P2 123.7(2) . . ?
C16 C15 P2 116.5(2) . . ?
C15 C16 C11 119.1(3) . . ?
C15 C16 Si1 131.8(2) . . ?
C11 C16 Si1 109.03(19) . . ?
C18 C17 C22 117.8(3) . . ?
C18 C17 P1 124.9(2) . . ?
C22 C17 P1 117.1(2) . . ?
C17 C18 C19 121.3(3) . . ?
C18 C19 C20 120.4(3) . . ?
C21 C20 C19 119.4(3) . . ?
C20 C21 C22 120.1(3) . . ?
C21 C22 C17 121.0(3) . . ?
C24 C23 C28 118.4(3) . . ?
C24 C23 P1 125.3(2) . . ?
C28 C23 P1 116.2(3) . . ?
C23 C24 C25 119.8(4) . . ?
C26 C25 C24 120.5(4) . . ?
C25 C26 C27 120.2(4) . . ?
C26 C27 C28 120.0(4) . . ?
C27 C28 C23 121.0(4) . . ?
C34 C29 C30 118.4(3) . . ?
C34 C29 P2 117.6(2) . . ?
C30 C29 P2 124.0(2) . . ?
C31 C30 C29 120.3(3) . . ?
C30 C31 C32 120.8(3) . . ?
C33 C32 C31 119.2(3) . . ?
C32 C33 C34 120.4(3) . . ?
C33 C34 C29 120.8(3) . . ?
C40 C35 C36 118.0(3) . . ?
C40 C35 P2 123.5(2) . . ?
C36 C35 P2 118.3(2) . . ?
C37 C36 C35 121.1(3) . . ?
C38 C37 C36 119.8(3) . . ?
C39 C38 C37 120.1(3) . . ?
C38 C39 C40 120.7(3) . . ?
C35 C40 C39 120.3(3) . . ?

loop_
_geom_bond_atom_site_label_1
_geom_bond_atom_site_label_2
_geom_bond_distance
_geom_bond_site_symmetry_2
_geom_bond_publ_flag
P1 C17 1.835(3) . ?
P1 C23 1.836(3) . ?
P1 C2 1.841(3) . ?
P2 C15 1.832(3) . ?
P2 C29 1.835(3) . ?
P2 C35 1.840(3) . ?
Si1 C16 1.876(3) . ?
Si1 C1 1.875(3) . ?
Si1 C9 1.885(3) . ?
Si1 C8 1.890(3) . ?
C1 C2 1.405(4) . ?
C1 C6 1.408(4) . ?
C2 C3 1.393(4) . ?
C3 C4 1.394(5) . ?
C4 C5 1.379(4) . ?
C5 C6 1.391(4) . ?
C6 C7 1.512(4) . ?
C7 C8 1.535(4) . ?
C9 C10 1.526(5) . ?
C10 C11 1.514(4) . ?
C11 C12 1.383(4) . ?
C11 C16 1.409(4) . ?
C12 C13 1.376(4) . ?
C13 C14 1.392(4) . ?
C14 C15 1.390(4) . ?
C15 C16 1.402(4) . ?
C17 C18 1.380(4) . ?
C17 C22 1.402(4) . ?
C18 C19 1.381(4) . ?
C19 C20 1.381(5) . ?
C20 C21 1.382(5) . ?
C21 C22 1.381(4) . ?
C23 C24 1.383(5) . ?
C23 C28 1.385(4) . ?
C24 C25 1.395(5) . ?
C25 C26 1.361(7) . ?
C26 C27 1.360(7) . ?
C27 C28 1.379(6) . ?
C29 C34 1.392(4) . ?
C29 C30 1.389(4) . ?
C30 C31 1.384(5) . ?
C31 C32 1.385(5) . ?
C32 C33 1.372(5) . ?
C33 C34 1.388(5) . ?
C35 C40 1.389(4) . ?
C35 C36 1.390(4) . ?
C36 C37 1.389(5) . ?
C37 C38 1.369(5) . ?
C38 C39 1.361(5) . ?
C39 C40 1.390(4) . ?
